data_4304534
loop_
_publ_author_name
'Peter Baran'
'Roman Bo\<ca'
'Indranil Chakraborty'
'John Giapintzakis'
'Radovan Herchel'
'Qing Huang'
'John E. McGrady'
'Raphael G. Raptis'
'Yiannis Sanakis'
'Athanasios Simopoulos'

_publ_section_title
;
Synthesis, Characterization, and Study of Octanuclear Iron-Oxo Clusters
Containing a Redox-Active Fe4O4-Cubane Core
;
_journal_name_full 'Inorganic Chemistry'
_journal_page_first 645
_journal_page_last 655
_journal_paper_doi 10.1021/ic7020337
_journal_volume 47
_journal_year 2008
_chemical_formula_moiety '[Fe8(mu4-O)4(mu-4-Me-pz)12Cl4].H2O'
_chemical_formula_sum 'C48 H62 Cl4 Fe8 N24 O5'
_chemical_formula_weight 1643.82
_chemical_name_systematic
; 
 ? 
;
_space_group_IT_number 2
_symmetry_cell_setting triclinic
_symmetry_space_group_name_Hall '-P 1'
_symmetry_space_group_name_H-M 'P -1'
_atom_sites_solution_hydrogens geom
_atom_sites_solution_primary direct
_atom_sites_solution_secondary difmap
_audit_creation_method SHELXL-97
_cell_angle_alpha 87.545(3)
_cell_angle_beta 80.550(3)
_cell_angle_gamma 71.250(3)
_cell_formula_units_Z 2
_cell_length_a 13.187(2)
_cell_length_b 13.601(2)
_cell_length_c 21.461(3)
_cell_measurement_temperature 302(2)
_cell_volume 3595.2(9)
_computing_cell_refinement 'BRUKER SMART-NT V5.0'
_computing_data_collection 'BRUKER SMART-NT V5.0'
_computing_data_reduction 'BRUKER SAINT-NT V5/6.0'
_computing_molecular_graphics 'BRUKER SHELXTL-NT V5.1'
_computing_publication_material 'BRUKER SHELXTL-NT V5.1'
_computing_structure_refinement 'BRUKER SHELXTL-NT V5.1'
_computing_structure_solution 'BRUKER SHELXTL-NT V5.1'
_diffrn_ambient_temperature 302(2)
_diffrn_measured_fraction_theta_full 0.996
_diffrn_measured_fraction_theta_max 0.996
_diffrn_measurement_device_type 'Bruker AXS SMART CCD area detector'
_diffrn_measurement_method 'phi and omega scans'
_diffrn_radiation_monochromator graphite
_diffrn_radiation_source 'fine-focus sealed tube'
_diffrn_radiation_type MoK\a
_diffrn_radiation_wavelength 0.71073
_diffrn_reflns_av_R_equivalents 0.0587
_diffrn_reflns_av_sigmaI/netI 0.1721
_diffrn_reflns_limit_h_max 14
_diffrn_reflns_limit_h_min -14
_diffrn_reflns_limit_k_max 14
_diffrn_reflns_limit_k_min -15
_diffrn_reflns_limit_l_max 23
_diffrn_reflns_limit_l_min -16
_diffrn_reflns_number 16013
_diffrn_reflns_theta_full 23.27
_diffrn_reflns_theta_max 23.27
_diffrn_reflns_theta_min 1.58
_exptl_absorpt_coefficient_mu 1.772
_exptl_absorpt_correction_type none
_exptl_crystal_colour 'dark red'
_exptl_crystal_density_diffrn 1.518
_exptl_crystal_density_method 'not measured'
_exptl_crystal_description prism
_exptl_crystal_F_000 1668
_exptl_crystal_size_max 0.12
_exptl_crystal_size_mid 0.08
_exptl_crystal_size_min 0.02
_refine_diff_density_max 0.592
_refine_diff_density_min -0.378
_refine_diff_density_rms 0.096
_refine_ls_extinction_method none
_refine_ls_goodness_of_fit_ref 0.864
_refine_ls_hydrogen_treatment mixed
_refine_ls_matrix_type full
_refine_ls_number_parameters 833
_refine_ls_number_reflns 10301
_refine_ls_number_restraints 0
_refine_ls_restrained_S_all 0.864
_refine_ls_R_factor_all 0.1352
_refine_ls_R_factor_gt 0.0511
_refine_ls_shift/su_max 0.000
_refine_ls_shift/su_mean 0.000
_refine_ls_structure_factor_coef Fsqd
_refine_ls_weighting_details 'calc w=1/[\s^2^(Fo^2^)+(0.0461P)^2^+0.0000P] where P=(Fo^2^+2Fc^2^)/3'
_refine_ls_weighting_scheme calc
_refine_ls_wR_factor_gt 0.1036
_refine_ls_wR_factor_ref 0.1215
_reflns_number_gt 4898
_reflns_number_total 10301
_reflns_threshold_expression >2sigma(I)
_cod_data_source_file ic7020337-file004_3.cif
_cod_data_source_block for_compound_[Fe8(m4-O)4(m-4-Me-pz)12Cl4],_3.
_cod_depositor_comments
;
The following automatic conversions were performed:
'_symmetry_cell_setting' value 'Triclinic' changed to 'triclinic'
according to '/home/saulius/struct/CIF-dictionaries/cif_core.dic'
dictionary named 'cif_core.dic' version 2.4.1 from 2010-06-29.

Automatic conversion script
Id: cif_fix_enum 1527 2010-12-29 10:47:43Z saulius 
;
_cod_original_cell_volume 3595.2(10)
_cod_database_code 4304534

loop_
_symmetry_equiv_pos_as_xyz
'x, y, z'
'-x, -y, -z'

loop_
_atom_site_label
_atom_site_type_symbol
_atom_site_fract_x
_atom_site_fract_y
_atom_site_fract_z
_atom_site_U_iso_or_equiv
_atom_site_adp_type
_atom_site_occupancy
_atom_site_symmetry_multiplicity
_atom_site_calc_flag
_atom_site_refinement_flags
_atom_site_disorder_assembly
_atom_site_disorder_group
Fe1 Fe 0.83122(9) 0.60989(8) 0.15195(5) 0.0355(3) Uani 1 1 d . . .
Fe2 Fe 0.84464(10) 0.66276(9) 0.28754(5) 0.0396(3) Uani 1 1 d . . .
Fe3 Fe 0.66786(9) 0.81025(8) 0.21768(5) 0.0381(3) Uani 1 1 d . . .
Fe4 Fe 0.64940(9) 0.59936(8) 0.26205(5) 0.0369(3) Uani 1 1 d . . .
Fe5 Fe 0.89299(10) 0.40345(9) 0.25584(6) 0.0423(4) Uani 1 1 d . . .
Fe6 Fe 0.59800(10) 0.78395(9) 0.37879(6) 0.0439(4) Uani 1 1 d . . .
Fe7 Fe 0.56948(9) 0.68067(9) 0.11868(6) 0.0397(3) Uani 1 1 d . . .
Fe8 Fe 0.92817(10) 0.81537(9) 0.17072(6) 0.0453(4) Uani 1 1 d . . .
Cl1 Cl 0.9810(2) 0.23212(17) 0.27348(12) 0.0703(8) Uani 1 1 d . . .
Cl2 Cl 0.5036(2) 0.85315(19) 0.47449(11) 0.0727(8) Uani 1 1 d . . .
Cl3 Cl 0.45820(19) 0.68020(17) 0.04758(11) 0.0621(7) Uani 1 1 d . . .
Cl4 Cl 1.0434(2) 0.90631(19) 0.13297(12) 0.0757(8) Uani 1 1 d . . .
O1 O 0.8167(4) 0.5491(3) 0.2407(2) 0.0322(13) Uani 1 1 d . . .
O2 O 0.6794(4) 0.7226(3) 0.2976(2) 0.0360(14) Uani 1 1 d . . .
O3 O 0.6661(4) 0.6751(3) 0.1794(2) 0.0316(13) Uani 1 1 d . . .
O4 O 0.8312(4) 0.7340(3) 0.2025(2) 0.0355(14) Uani 1 1 d . . .
N1 N 0.8539(5) 0.4593(5) 0.1246(3) 0.0388(18) Uani 1 1 d . . .
N2 N 0.8789(5) 0.3802(5) 0.1664(3) 0.0394(18) Uani 1 1 d . . .
N3 N 0.7956(6) 0.6712(5) 0.0665(3) 0.0394(18) Uani 1 1 d . . .
N4 N 0.6902(6) 0.6984(5) 0.0530(3) 0.0438(19) Uani 1 1 d . . .
N5 N 0.9939(5) 0.5948(5) 0.1284(3) 0.0434(19) Uani 1 1 d . . .
N6 N 1.0292(6) 0.6791(5) 0.1346(3) 0.047(2) Uani 1 1 d . . .
N7 N 0.9993(6) 0.5572(5) 0.2781(3) 0.048(2) Uani 1 1 d . . .
N8 N 1.0158(6) 0.4526(5) 0.2713(3) 0.0463(19) Uani 1 1 d . . .
N9 N 0.8132(6) 0.6250(5) 0.3811(3) 0.0413(19) Uani 1 1 d . . .
N10 N 0.7167(6) 0.6798(5) 0.4184(3) 0.0444(19) Uani 1 1 d . . .
N11 N 0.8908(5) 0.7882(5) 0.3091(4) 0.0453(19) Uani 1 1 d . . .
N12 N 0.9232(5) 0.8489(6) 0.2617(3) 0.049(2) Uani 1 1 d . . .
N13 N 0.6449(5) 0.9301(5) 0.2791(3) 0.0417(19) Uani 1 1 d . . .
N14 N 0.6088(5) 0.9213(5) 0.3423(3) 0.0450(19) Uani 1 1 d . . .
N15 N 0.5060(5) 0.8574(5) 0.2076(3) 0.0424(19) Uani 1 1 d . . .
N16 N 0.4696(6) 0.8095(5) 0.1651(3) 0.0428(19) Uani 1 1 d . . .
N17 N 0.7054(6) 0.8956(5) 0.1409(3) 0.0413(18) Uani 1 1 d . . .
N18 N 0.8092(6) 0.9016(5) 0.1252(3) 0.045(2) Uani 1 1 d . . .
N19 N 0.6762(6) 0.4913(5) 0.3329(3) 0.0428(19) Uani 1 1 d . . .
N20 N 0.7712(6) 0.4099(5) 0.3282(3) 0.0423(19) Uani 1 1 d . . .
N21 N 0.4935(6) 0.6747(5) 0.3048(3) 0.0422(19) Uani 1 1 d . . .
N22 N 0.4750(5) 0.7424(5) 0.3547(3) 0.0405(18) Uani 1 1 d . . .
N23 N 0.6038(5) 0.5044(5) 0.2078(3) 0.0396(18) Uani 1 1 d . . .
N24 N 0.5733(5) 0.5370(5) 0.1508(3) 0.0401(18) Uani 1 1 d . . .
C1 C 0.8830(7) 0.2943(7) 0.1366(4) 0.050(3) Uani 1 1 d . . .
H1 H 0.8991 0.2290 0.1549 0.060 Uiso 1 1 calc R . .
C2 C 0.8615(7) 0.3125(7) 0.0775(5) 0.054(3) Uani 1 1 d . . .
C3 C 0.8438(7) 0.4192(7) 0.0719(4) 0.050(2) Uani 1 1 d . . .
H3 H 0.8271 0.4571 0.0358 0.060 Uiso 1 1 calc R . .
C4 C 0.6913(8) 0.7430(6) -0.0038(4) 0.055(3) Uani 1 1 d . . .
H4 H 0.6305 0.7682 -0.0237 0.067 Uiso 1 1 calc R . .
C5 C 0.7924(9) 0.7473(7) -0.0296(4) 0.055(3) Uani 1 1 d . . .
C6 C 0.8536(7) 0.7010(6) 0.0168(4) 0.049(2) Uani 1 1 d . . .
H6 H 0.9273 0.6918 0.0136 0.058 Uiso 1 1 calc R . .
C7 C 1.1383(8) 0.6434(8) 0.1214(4) 0.057(3) Uani 1 1 d . . .
H7 H 1.1827 0.6841 0.1226 0.069 Uiso 1 1 calc R . .
C8 C 1.1760(7) 0.5399(8) 0.1058(4) 0.055(3) Uani 1 1 d . . .
C9 C 1.0806(7) 0.5131(7) 0.1105(4) 0.047(2) Uani 1 1 d . . .
H9 H 1.0784 0.4473 0.1022 0.056 Uiso 1 1 calc R . .
C10 C 1.1213(8) 0.4044(7) 0.2730(4) 0.065(3) Uani 1 1 d . . .
H10 H 1.1540 0.3328 0.2698 0.078 Uiso 1 1 calc R . .
C11 C 1.1753(8) 0.4729(8) 0.2802(5) 0.063(3) Uani 1 1 d . . .
C12 C 1.0955(8) 0.5670(8) 0.2837(4) 0.061(3) Uani 1 1 d . . .
H12 H 1.1064 0.6300 0.2894 0.073 Uiso 1 1 calc R . .
C13 C 0.7209(8) 0.6399(8) 0.4762(5) 0.066(3) Uani 1 1 d . . .
H13 H 0.6668 0.6638 0.5108 0.079 Uiso 1 1 calc R . .
C14 C 0.8159(9) 0.5583(8) 0.4782(5) 0.068(3) Uani 1 1 d . . .
C15 C 0.8703(8) 0.5535(7) 0.4174(4) 0.057(3) Uani 1 1 d . . .
H15 H 0.9383 0.5064 0.4034 0.068 Uiso 1 1 calc R . .
C16 C 0.9347(7) 0.9307(7) 0.2884(5) 0.059(3) Uani 1 1 d . . .
H16 H 0.9566 0.9829 0.2667 0.071 Uiso 1 1 calc R . .
C17 C 0.9088(8) 0.9255(8) 0.3536(5) 0.067(3) Uani 1 1 d . . .
C18 C 0.8829(7) 0.8355(7) 0.3641(4) 0.058(3) Uani 1 1 d . . .
H18 H 0.8627 0.8108 0.4037 0.069 Uiso 1 1 calc R . .
C19 C 0.5885(7) 1.0141(7) 0.3697(4) 0.061(3) Uani 1 1 d . . .
H19 H 0.5639 1.0293 0.4124 0.073 Uiso 1 1 calc R . .
C20 C 0.6097(9) 1.0827(7) 0.3252(5) 0.070(3) Uani 1 1 d . . .
C21 C 0.6460(8) 1.0263(7) 0.2695(5) 0.063(3) Uani 1 1 d . . .
H21 H 0.6681 1.0523 0.2307 0.076 Uiso 1 1 calc R . .
C22 C 0.3625(8) 0.8621(7) 0.1674(4) 0.053(3) Uani 1 1 d . . .
H22 H 0.3185 0.8459 0.1425 0.063 Uiso 1 1 calc R . .
C23 C 0.3270(8) 0.9416(7) 0.2105(5) 0.053(3) Uani 1 1 d . . .
C24 C 0.4229(8) 0.9371(6) 0.2335(4) 0.048(2) Uani 1 1 d . . .
H24 H 0.4273 0.9835 0.2628 0.058 Uiso 1 1 calc R . .
C25 C 0.8094(8) 0.9610(7) 0.0750(5) 0.059(3) Uani 1 1 d . . .
H25 H 0.8698 0.9779 0.0553 0.071 Uiso 1 1 calc R . .
C26 C 0.7100(9) 0.9952(6) 0.0549(4) 0.059(3) Uani 1 1 d . . .
C27 C 0.6473(8) 0.9525(6) 0.0996(4) 0.051(3) Uani 1 1 d . . .
H27 H 0.5739 0.9626 0.1003 0.061 Uiso 1 1 calc R . .
C28 C 0.7641(8) 0.3526(7) 0.3803(4) 0.050(3) Uani 1 1 d . . .
H28 H 0.8184 0.2926 0.3888 0.060 Uiso 1 1 calc R . .
C29 C 0.6662(8) 0.3935(8) 0.4199(5) 0.054(3) Uani 1 1 d . . .
C30 C 0.6148(8) 0.4791(7) 0.3877(4) 0.052(3) Uani 1 1 d . . .
H30 H 0.5455 0.5237 0.4019 0.062 Uiso 1 1 calc R . .
C31 C 0.3672(7) 0.7806(6) 0.3728(4) 0.053(3) Uani 1 1 d . . .
H31 H 0.3337 0.8273 0.4062 0.063 Uiso 1 1 calc R . .
C32 C 0.3130(8) 0.7422(7) 0.3360(5) 0.059(3) Uani 1 1 d . . .
C33 C 0.3949(8) 0.6765(7) 0.2947(5) 0.058(3) Uani 1 1 d . . .
H33 H 0.3835 0.6379 0.2634 0.069 Uiso 1 1 calc R . .
C34 C 0.5553(6) 0.4575(7) 0.1235(4) 0.049(2) Uani 1 1 d . . .
H34 H 0.5335 0.4597 0.0842 0.059 Uiso 1 1 calc R . .
C35 C 0.5746(7) 0.3720(7) 0.1632(5) 0.051(3) Uani 1 1 d . . .
C36 C 0.6044(7) 0.4066(7) 0.2147(4) 0.050(3) Uani 1 1 d . . .
H36 H 0.6227 0.3666 0.2499 0.060 Uiso 1 1 calc R . .
C37 C 0.8536(9) 0.2389(7) 0.0288(4) 0.094(4) Uani 1 1 d . . .
H37A H 0.8455 0.1771 0.0493 0.141 Uiso 1 1 calc R . .
H37B H 0.9184 0.2210 -0.0020 0.141 Uiso 1 1 calc R . .
H37C H 0.7920 0.2720 0.0083 0.141 Uiso 1 1 calc R . .
C38 C 0.8235(8) 0.7931(7) -0.0912(4) 0.090(4) Uani 1 1 d . . .
H38A H 0.8408 0.7422 -0.1242 0.135 Uiso 1 1 calc R . .
H38B H 0.8857 0.8144 -0.0894 0.135 Uiso 1 1 calc R . .
H38C H 0.7642 0.8522 -0.0997 0.135 Uiso 1 1 calc R . .
C39 C 1.2919(8) 0.4723(8) 0.0897(5) 0.099(4) Uani 1 1 d . . .
H39A H 1.3150 0.4732 0.0450 0.149 Uiso 1 1 calc R . .
H39B H 1.2982 0.4025 0.1028 0.149 Uiso 1 1 calc R . .
H39C H 1.3368 0.4980 0.1112 0.149 Uiso 1 1 calc R . .
C40 C 1.2973(8) 0.4450(8) 0.2828(5) 0.108(4) Uani 1 1 d . . .
H40A H 1.3230 0.3771 0.3004 0.162 Uiso 1 1 calc R . .
H40B H 1.3088 0.4950 0.3087 0.162 Uiso 1 1 calc R . .
H40C H 1.3361 0.4455 0.2409 0.162 Uiso 1 1 calc R . .
C41 C 0.8469(9) 0.4907(9) 0.5346(5) 0.116(5) Uani 1 1 d . . .
H41A H 0.8560 0.5321 0.5671 0.174 Uiso 1 1 calc R . .
H41B H 0.9136 0.4358 0.5219 0.174 Uiso 1 1 calc R . .
H41C H 0.7907 0.4613 0.5505 0.174 Uiso 1 1 calc R . .
C42 C 0.9064(10) 1.0032(8) 0.4018(5) 0.123(5) Uani 1 1 d . . .
H42A H 0.8328 1.0453 0.4157 0.184 Uiso 1 1 calc R . .
H42B H 0.9478 1.0467 0.3833 0.184 Uiso 1 1 calc R . .
H42C H 0.9372 0.9675 0.4372 0.184 Uiso 1 1 calc R . .
C43 C 0.5993(11) 1.1966(7) 0.3373(5) 0.145(6) Uani 1 1 d . . .
H43A H 0.5831 1.2107 0.3819 0.218 Uiso 1 1 calc R . .
H43B H 0.5421 1.2417 0.3171 0.218 Uiso 1 1 calc R . .
H43C H 0.6664 1.2086 0.3204 0.218 Uiso 1 1 calc R . .
C44 C 0.2136(7) 1.0165(7) 0.2299(5) 0.088(4) Uani 1 1 d . . .
H44A H 0.1725 1.0227 0.1961 0.132 Uiso 1 1 calc R . .
H44B H 0.2179 1.0833 0.2392 0.132 Uiso 1 1 calc R . .
H44C H 0.1784 0.9908 0.2668 0.132 Uiso 1 1 calc R . .
C45 C 0.6746(9) 1.0606(7) -0.0007(5) 0.099(4) Uani 1 1 d . . .
H45A H 0.6373 1.1311 0.0130 0.148 Uiso 1 1 calc R . .
H45B H 0.6267 1.0344 -0.0192 0.148 Uiso 1 1 calc R . .
H45C H 0.7370 1.0581 -0.0315 0.148 Uiso 1 1 calc R . .
C46 C 0.6284(8) 0.3573(8) 0.4836(4) 0.100(4) Uani 1 1 d . . .
H46A H 0.5628 0.4085 0.5027 0.150 Uiso 1 1 calc R . .
H46B H 0.6833 0.3474 0.5098 0.150 Uiso 1 1 calc R . .
H46C H 0.6150 0.2928 0.4793 0.150 Uiso 1 1 calc R . .
C47 C 0.1915(7) 0.7706(8) 0.3406(5) 0.111(4) Uani 1 1 d . . .
H47A H 0.1683 0.7143 0.3591 0.166 Uiso 1 1 calc R . .
H47B H 0.1721 0.7838 0.2992 0.166 Uiso 1 1 calc R . .
H47C H 0.1568 0.8318 0.3665 0.166 Uiso 1 1 calc R . .
C48 C 0.5678(8) 0.2652(6) 0.1487(5) 0.090(4) Uani 1 1 d . . .
H48A H 0.6392 0.2153 0.1430 0.135 Uiso 1 1 calc R . .
H48B H 0.5369 0.2688 0.1109 0.135 Uiso 1 1 calc R . .
H48C H 0.5229 0.2446 0.1833 0.135 Uiso 1 1 calc R . .
O7 O 0.893(2) 0.788(2) 0.5638(13) 0.143(12) Uani 0.33 1 d P A 1
O6 O 0.744(2) 0.847(3) 0.5998(18) 0.22(2) Uani 0.33 1 d P A 1
O5 O 0.825(3) 0.899(3) 0.5762(12) 0.197(18) Uani 0.33 1 d P A 1

loop_
_atom_site_aniso_label
_atom_site_aniso_U_11
_atom_site_aniso_U_22
_atom_site_aniso_U_33
_atom_site_aniso_U_23
_atom_site_aniso_U_13
_atom_site_aniso_U_12
Fe1 0.0373(8) 0.0341(7) 0.0345(8) -0.0009(6) -0.0042(6) -0.0111(6)
Fe2 0.0437(9) 0.0367(8) 0.0388(8) -0.0008(7) -0.0077(7) -0.0127(7)
Fe3 0.0426(8) 0.0306(7) 0.0394(8) -0.0006(6) -0.0044(7) -0.0106(6)
Fe4 0.0401(8) 0.0316(7) 0.0374(8) -0.0011(6) -0.0021(6) -0.0112(6)
Fe5 0.0430(9) 0.0338(7) 0.0453(8) 0.0017(7) -0.0068(7) -0.0059(7)
Fe6 0.0524(9) 0.0385(8) 0.0379(8) -0.0061(7) 0.0024(7) -0.0145(7)
Fe7 0.0398(8) 0.0358(7) 0.0433(8) 0.0014(7) -0.0115(7) -0.0096(6)
Fe8 0.0478(9) 0.0427(8) 0.0501(9) 0.0013(7) -0.0043(7) -0.0227(7)
Cl1 0.0731(19) 0.0385(14) 0.084(2) 0.0089(14) -0.0129(16) 0.0024(14)
Cl2 0.094(2) 0.0668(17) 0.0504(16) -0.0182(14) 0.0176(15) -0.0277(16)
Cl3 0.0655(18) 0.0575(15) 0.0675(18) 0.0038(14) -0.0324(14) -0.0152(14)
Cl4 0.081(2) 0.0757(19) 0.086(2) 0.0004(16) 0.0007(16) -0.0523(17)
O1 0.030(3) 0.024(3) 0.039(3) 0.000(3) -0.001(3) -0.005(3)
O2 0.036(4) 0.029(3) 0.042(3) 0.000(3) -0.001(3) -0.010(3)
O3 0.031(3) 0.028(3) 0.035(3) 0.000(3) -0.004(3) -0.008(3)
O4 0.041(4) 0.034(3) 0.036(3) 0.002(3) -0.006(3) -0.017(3)
N1 0.047(5) 0.036(4) 0.030(4) -0.007(4) -0.001(4) -0.010(4)
N2 0.041(5) 0.029(4) 0.046(5) -0.003(4) -0.007(4) -0.008(4)
N3 0.040(5) 0.040(4) 0.038(5) -0.002(4) -0.001(4) -0.014(4)
N4 0.053(6) 0.042(5) 0.035(5) 0.003(4) -0.007(4) -0.014(4)
N5 0.033(5) 0.041(5) 0.052(5) -0.002(4) 0.004(4) -0.011(4)
N6 0.038(5) 0.047(5) 0.053(5) -0.005(4) 0.010(4) -0.019(4)
N7 0.046(5) 0.047(5) 0.051(5) 0.000(4) -0.013(4) -0.013(4)
N8 0.034(5) 0.040(5) 0.060(5) 0.002(4) -0.010(4) -0.004(4)
N9 0.052(5) 0.039(5) 0.033(5) 0.006(4) -0.010(4) -0.014(4)
N10 0.061(6) 0.051(5) 0.024(4) -0.004(4) -0.001(4) -0.023(5)
N11 0.047(5) 0.046(5) 0.044(5) -0.006(4) -0.004(4) -0.019(4)
N12 0.051(5) 0.045(5) 0.056(5) -0.001(5) -0.006(4) -0.022(4)
N13 0.055(5) 0.034(5) 0.035(5) -0.002(4) 0.000(4) -0.016(4)
N14 0.057(5) 0.033(5) 0.041(5) -0.007(4) 0.006(4) -0.016(4)
N15 0.040(5) 0.031(4) 0.047(5) -0.005(4) -0.002(4) 0.000(4)
N16 0.042(5) 0.039(4) 0.044(5) 0.000(4) -0.012(4) -0.005(4)
N17 0.049(5) 0.031(4) 0.038(5) 0.000(4) -0.008(4) -0.004(4)
N18 0.060(6) 0.040(5) 0.041(5) 0.013(4) -0.011(4) -0.022(4)
N19 0.057(6) 0.032(4) 0.038(5) -0.001(4) -0.004(4) -0.012(4)
N20 0.049(5) 0.034(4) 0.042(5) 0.007(4) -0.004(4) -0.012(4)
N21 0.042(5) 0.039(4) 0.047(5) -0.012(4) 0.004(4) -0.018(4)
N22 0.036(5) 0.035(4) 0.042(5) -0.001(4) 0.001(4) -0.003(4)
N23 0.051(5) 0.031(4) 0.040(5) 0.001(4) -0.014(4) -0.014(4)
N24 0.039(5) 0.041(5) 0.043(5) 0.000(4) -0.012(4) -0.013(4)
C1 0.057(7) 0.042(6) 0.039(6) -0.005(5) 0.009(5) -0.008(5)
C2 0.071(7) 0.052(7) 0.049(7) -0.014(6) 0.006(6) -0.036(6)
C3 0.054(7) 0.051(7) 0.045(7) 0.001(5) 0.001(5) -0.020(5)
C4 0.073(8) 0.047(6) 0.046(7) 0.012(5) -0.020(6) -0.015(6)
C5 0.070(8) 0.046(6) 0.040(7) 0.005(5) 0.007(6) -0.014(6)
C6 0.048(6) 0.057(6) 0.042(6) 0.001(5) -0.001(5) -0.020(5)
C7 0.056(8) 0.065(7) 0.057(7) -0.013(6) 0.005(6) -0.032(6)
C8 0.021(6) 0.071(7) 0.067(7) -0.020(6) 0.002(5) -0.006(6)
C9 0.034(6) 0.054(6) 0.046(6) -0.008(5) -0.002(5) -0.007(6)
C10 0.055(8) 0.050(7) 0.071(8) 0.009(6) -0.004(6) 0.005(6)
C11 0.059(8) 0.064(7) 0.073(8) 0.006(6) -0.025(6) -0.022(7)
C12 0.051(7) 0.060(7) 0.075(8) -0.007(6) -0.020(6) -0.017(6)
C13 0.070(8) 0.089(8) 0.044(7) 0.008(7) -0.013(6) -0.030(7)
C14 0.075(9) 0.087(9) 0.043(7) 0.008(7) -0.019(7) -0.024(7)
C15 0.066(7) 0.060(7) 0.044(7) 0.013(6) -0.025(6) -0.012(6)
C16 0.071(8) 0.046(6) 0.069(8) -0.008(6) -0.016(6) -0.026(6)
C17 0.086(9) 0.058(7) 0.074(9) -0.024(7) -0.014(7) -0.041(7)
C18 0.068(7) 0.068(7) 0.044(7) -0.006(6) -0.012(6) -0.029(6)
C19 0.091(8) 0.037(6) 0.049(7) -0.023(6) -0.002(6) -0.015(6)
C20 0.119(10) 0.027(6) 0.071(8) 0.008(6) -0.005(7) -0.039(6)
C21 0.091(9) 0.034(6) 0.063(8) -0.011(6) 0.001(6) -0.023(6)
C22 0.044(7) 0.050(6) 0.060(7) 0.007(6) -0.017(6) -0.006(6)
C23 0.051(7) 0.040(6) 0.059(7) -0.001(6) -0.005(6) -0.004(6)
C24 0.054(7) 0.034(6) 0.047(6) -0.004(5) -0.001(5) -0.005(5)
C25 0.068(8) 0.050(6) 0.058(7) 0.012(6) -0.005(6) -0.021(6)
C26 0.100(9) 0.032(6) 0.048(7) 0.011(5) -0.016(7) -0.024(6)
C27 0.066(7) 0.033(6) 0.051(7) 0.003(5) -0.013(6) -0.011(5)
C28 0.071(8) 0.040(6) 0.047(7) 0.011(6) -0.020(6) -0.023(6)
C29 0.065(8) 0.055(7) 0.045(7) 0.007(6) -0.003(6) -0.027(6)
C30 0.053(7) 0.061(7) 0.043(7) -0.005(6) 0.002(6) -0.026(6)
C31 0.040(7) 0.048(6) 0.052(7) -0.006(5) 0.013(5) 0.002(5)
C32 0.050(8) 0.055(7) 0.076(8) -0.016(6) -0.014(6) -0.018(6)
C33 0.045(7) 0.050(6) 0.074(8) -0.016(6) 0.003(6) -0.014(6)
C34 0.044(6) 0.057(6) 0.052(7) -0.007(6) -0.011(5) -0.023(5)
C35 0.054(7) 0.042(6) 0.063(7) 0.003(6) -0.012(6) -0.022(5)
C36 0.068(7) 0.042(6) 0.047(6) 0.006(5) -0.021(5) -0.023(5)
C37 0.162(12) 0.063(7) 0.074(8) -0.010(7) -0.019(8) -0.055(8)
C38 0.095(9) 0.098(9) 0.065(8) 0.042(7) 0.000(7) -0.025(7)
C39 0.055(8) 0.091(8) 0.146(11) -0.040(8) 0.000(8) -0.018(7)
C40 0.060(9) 0.099(9) 0.166(13) 0.009(9) -0.036(8) -0.018(7)
C41 0.108(11) 0.152(11) 0.067(8) 0.041(9) -0.028(8) -0.012(9)
C42 0.169(14) 0.107(10) 0.116(11) -0.043(9) -0.003(9) -0.080(10)
C43 0.304(19) 0.056(8) 0.088(10) -0.016(7) 0.009(11) -0.093(11)
C44 0.054(8) 0.077(8) 0.100(9) -0.013(7) -0.001(7) 0.021(6)
C45 0.139(11) 0.083(8) 0.084(9) 0.063(7) -0.047(8) -0.043(8)
C46 0.118(11) 0.095(9) 0.070(8) 0.034(7) 0.005(7) -0.024(8)
C47 0.035(7) 0.114(10) 0.169(12) -0.059(9) -0.007(8) -0.001(7)
C48 0.127(10) 0.041(6) 0.117(10) -0.002(7) -0.040(8) -0.038(7)
O7 0.13(3) 0.14(2) 0.13(2) -0.04(2) -0.08(2) 0.03(2)
O6 0.08(2) 0.33(5) 0.26(4) -0.20(4) -0.03(3) -0.06(3)
O5 0.08(2) 0.37(6) 0.07(2) -0.03(3) -0.029(18) 0.03(3)

loop_
_atom_type_symbol
_atom_type_description
_atom_type_scat_dispersion_real
_atom_type_scat_dispersion_imag
_atom_type_scat_source
C C 0.0033 0.0016 'International Tables Vol C Tables 4.2.6.8 and 6.1.1.4'
H H 0.0000 0.0000 'International Tables Vol C Tables 4.2.6.8 and 6.1.1.4'
N N 0.0061 0.0033 'International Tables Vol C Tables 4.2.6.8 and 6.1.1.4'
O O 0.0106 0.0060 'International Tables Vol C Tables 4.2.6.8 and 6.1.1.4'
Cl Cl 0.1484 0.1585 'International Tables Vol C Tables 4.2.6.8 and 6.1.1.4'
Fe Fe 0.3463 0.8444 'International Tables Vol C Tables 4.2.6.8 and 6.1.1.4'

loop_
_geom_angle_atom_site_label_1
_geom_angle_atom_site_label_2
_geom_angle_atom_site_label_3
_geom_angle
_geom_angle_site_symmetry_1
_geom_angle_site_symmetry_3
_geom_angle_publ_flag
N3 Fe1 O4 104.0(2) . . ?
N3 Fe1 O1 161.7(2) . . ?
O4 Fe1 O1 81.37(18) . . ?
N3 Fe1 O3 82.9(2) . . ?
O4 Fe1 O3 81.12(18) . . ?
O1 Fe1 O3 80.70(18) . . ?
N3 Fe1 N5 93.5(3) . . ?
O4 Fe1 N5 81.7(2) . . ?
O1 Fe1 N5 104.7(2) . . ?
O3 Fe1 N5 161.0(2) . . ?
N3 Fe1 N1 93.9(3) . . ?
O4 Fe1 N1 161.7(2) . . ?
O1 Fe1 N1 82.8(2) . . ?
O3 Fe1 N1 105.4(2) . . ?
N5 Fe1 N1 93.4(3) . . ?
O4 Fe2 O1 81.79(18) . . ?
O4 Fe2 O2 81.07(19) . . ?
O1 Fe2 O2 81.57(18) . . ?
O4 Fe2 N9 162.5(3) . . ?
O1 Fe2 N9 103.3(2) . . ?
O2 Fe2 N9 83.1(2) . . ?
O4 Fe2 N7 106.1(2) . . ?
O1 Fe2 N7 82.1(2) . . ?
O2 Fe2 N7 161.0(2) . . ?
N9 Fe2 N7 91.2(3) . . ?
O4 Fe2 N11 83.4(2) . . ?
O1 Fe2 N11 163.5(3) . . ?
O2 Fe2 N11 103.4(2) . . ?
N9 Fe2 N11 93.0(3) . . ?
N7 Fe2 N11 95.0(3) . . ?
O2 Fe3 O4 80.85(18) . . ?
O2 Fe3 O3 82.08(18) . . ?
O4 Fe3 O3 81.36(18) . . ?
O2 Fe3 N13 83.6(2) . . ?
O4 Fe3 N13 105.8(2) . . ?
O3 Fe3 N13 162.8(2) . . ?
O2 Fe3 N17 161.7(2) . . ?
O4 Fe3 N17 83.4(2) . . ?
O3 Fe3 N17 104.6(2) . . ?
N13 Fe3 N17 92.0(3) . . ?
O2 Fe3 N15 105.9(2) . . ?
O4 Fe3 N15 161.0(2) . . ?
O3 Fe3 N15 82.1(2) . . ?
N13 Fe3 N15 92.8(3) . . ?
N17 Fe3 N15 92.0(3) . . ?
O3 Fe4 O2 82.67(18) . . ?
O3 Fe4 N21 104.4(2) . . ?
O2 Fe4 N21 82.8(2) . . ?
O3 Fe4 N23 83.3(2) . . ?
O2 Fe4 N23 164.3(2) . . ?
N21 Fe4 N23 94.0(3) . . ?
O3 Fe4 N19 162.6(3) . . ?
O2 Fe4 N19 103.1(2) . . ?
N21 Fe4 N19 92.7(3) . . ?
N23 Fe4 N19 92.4(3) . . ?
O3 Fe4 O1 81.10(18) . . ?
O2 Fe4 O1 80.90(18) . . ?
N21 Fe4 O1 161.9(2) . . ?
N23 Fe4 O1 103.7(2) . . ?
N19 Fe4 O1 83.6(2) . . ?
O1 Fe5 N2 85.1(2) . . ?
O1 Fe5 N8 85.9(2) . . ?
N2 Fe5 N8 118.5(3) . . ?
O1 Fe5 N20 87.2(2) . . ?
N2 Fe5 N20 121.5(3) . . ?
N8 Fe5 N20 118.6(3) . . ?
O1 Fe5 Cl1 179.40(16) . . ?
N2 Fe5 Cl1 94.7(2) . . ?
N8 Fe5 Cl1 94.7(2) . . ?
N20 Fe5 Cl1 92.5(2) . . ?
O2 Fe6 N10 86.4(2) . . ?
O2 Fe6 N22 85.6(2) . . ?
N10 Fe6 N22 120.4(3) . . ?
O2 Fe6 N14 86.0(2) . . ?
N10 Fe6 N14 123.7(3) . . ?
N22 Fe6 N14 114.5(3) . . ?
O2 Fe6 Cl2 179.08(16) . . ?
N10 Fe6 Cl2 92.9(2) . . ?
N22 Fe6 Cl2 94.3(2) . . ?
N14 Fe6 Cl2 94.9(2) . . ?
O3 Fe7 N16 86.2(2) . . ?
O3 Fe7 N4 85.7(2) . . ?
N16 Fe7 N4 116.6(3) . . ?
O3 Fe7 N24 84.9(2) . . ?
N16 Fe7 N24 121.3(3) . . ?
N4 Fe7 N24 120.3(3) . . ?
O3 Fe7 Cl3 177.74(15) . . ?
N16 Fe7 Cl3 95.6(2) . . ?
N4 Fe7 Cl3 94.7(2) . . ?
N24 Fe7 Cl3 93.0(2) . . ?
O4 Fe8 N6 84.2(2) . . ?
O4 Fe8 N18 86.7(2) . . ?
N6 Fe8 N18 120.6(3) . . ?
O4 Fe8 N12 86.4(2) . . ?
N6 Fe8 N12 119.0(3) . . ?
N18 Fe8 N12 118.8(3) . . ?
O4 Fe8 Cl4 178.71(18) . . ?
N6 Fe8 Cl4 94.6(2) . . ?
N18 Fe8 Cl4 94.0(2) . . ?
N12 Fe8 Cl4 94.2(2) . . ?
Fe5 O1 Fe2 119.8(2) . . ?
Fe5 O1 Fe1 120.8(2) . . ?
Fe2 O1 Fe1 97.50(18) . . ?
Fe5 O1 Fe4 117.6(2) . . ?
Fe2 O1 Fe4 98.0(2) . . ?
Fe1 O1 Fe4 98.28(19) . . ?
Fe6 O2 Fe2 119.0(2) . . ?
Fe6 O2 Fe3 120.0(2) . . ?
Fe2 O2 Fe3 98.5(2) . . ?
Fe6 O2 Fe4 119.4(2) . . ?
Fe2 O2 Fe4 98.5(2) . . ?
Fe3 O2 Fe4 96.6(2) . . ?
Fe7 O3 Fe4 119.6(2) . . ?
Fe7 O3 Fe3 119.8(2) . . ?
Fe4 O3 Fe3 96.9(2) . . ?
Fe7 O3 Fe1 119.0(2) . . ?
Fe4 O3 Fe1 99.01(19) . . ?
Fe3 O3 Fe1 97.74(19) . . ?
Fe8 O4 Fe2 119.0(2) . . ?
Fe8 O4 Fe1 120.6(2) . . ?
Fe2 O4 Fe1 97.68(19) . . ?
Fe8 O4 Fe3 117.7(2) . . ?
Fe2 O4 Fe3 98.7(2) . . ?
Fe1 O4 Fe3 98.56(19) . . ?
C3 N1 N2 107.2(7) . . ?
C3 N1 Fe1 132.5(6) . . ?
N2 N1 Fe1 120.2(5) . . ?
C1 N2 N1 106.4(6) . . ?
C1 N2 Fe5 131.0(6) . . ?
N1 N2 Fe5 122.4(5) . . ?
C6 N3 N4 105.9(7) . . ?
C6 N3 Fe1 133.0(6) . . ?
N4 N3 Fe1 120.9(5) . . ?
C4 N4 N3 106.7(7) . . ?
C4 N4 Fe7 132.7(7) . . ?
N3 N4 Fe7 120.2(5) . . ?
C9 N5 N6 107.9(7) . . ?
C9 N5 Fe1 131.8(6) . . ?
N6 N5 Fe1 120.1(5) . . ?
C7 N6 N5 106.4(7) . . ?
C7 N6 Fe8 130.9(6) . . ?
N5 N6 Fe8 122.0(5) . . ?
C12 N7 N8 106.8(7) . . ?
C12 N7 Fe2 132.2(7) . . ?
N8 N7 Fe2 120.6(5) . . ?
C10 N8 N7 106.3(7) . . ?
C10 N8 Fe5 133.5(7) . . ?
N7 N8 Fe5 120.0(5) . . ?
C15 N9 N10 107.4(7) . . ?
C15 N9 Fe2 132.4(7) . . ?
N10 N9 Fe2 120.2(5) . . ?
C13 N10 N9 106.4(7) . . ?
C13 N10 Fe6 133.1(7) . . ?
N9 N10 Fe6 120.1(5) . . ?
C18 N11 N12 107.0(7) . . ?
C18 N11 Fe2 131.7(7) . . ?
N12 N11 Fe2 120.7(5) . . ?
C16 N12 N11 108.3(7) . . ?
C16 N12 Fe8 131.1(7) . . ?
N11 N12 Fe8 120.2(5) . . ?
C21 N13 N14 107.5(7) . . ?
C21 N13 Fe3 131.9(7) . . ?
N14 N13 Fe3 120.1(5) . . ?
C19 N14 N13 107.5(7) . . ?
C19 N14 Fe6 131.5(6) . . ?
N13 N14 Fe6 121.0(5) . . ?
C24 N15 N16 107.9(7) . . ?
C24 N15 Fe3 130.7(7) . . ?
N16 N15 Fe3 121.2(5) . . ?
C22 N16 N15 106.6(7) . . ?
C22 N16 Fe7 132.9(7) . . ?
N15 N16 Fe7 120.3(5) . . ?
C27 N17 N18 107.1(7) . . ?
C27 N17 Fe3 132.7(7) . . ?
N18 N17 Fe3 120.1(5) . . ?
C25 N18 N17 106.9(7) . . ?
C25 N18 Fe8 132.3(7) . . ?
N17 N18 Fe8 120.4(5) . . ?
C30 N19 N20 106.6(7) . . ?
C30 N19 Fe4 132.8(7) . . ?
N20 N19 Fe4 120.6(6) . . ?
C28 N20 N19 106.8(7) . . ?
C28 N20 Fe5 132.9(7) . . ?
N19 N20 Fe5 120.0(5) . . ?
C33 N21 N22 105.8(7) . . ?
C33 N21 Fe4 134.1(7) . . ?
N22 N21 Fe4 120.1(5) . . ?
C31 N22 N21 107.4(7) . . ?
C31 N22 Fe6 131.3(7) . . ?
N21 N22 Fe6 120.6(5) . . ?
C36 N23 N24 107.4(7) . . ?
C36 N23 Fe4 132.1(6) . . ?
N24 N23 Fe4 120.3(5) . . ?
C34 N24 N23 108.0(6) . . ?
C34 N24 Fe7 131.2(6) . . ?
N23 N24 Fe7 120.7(5) . . ?
N2 C1 C2 112.8(8) . . ?
C1 C2 C3 102.3(8) . . ?
C1 C2 C37 130.0(9) . . ?
C3 C2 C37 127.7(9) . . ?
N1 C3 C2 111.2(8) . . ?
N4 C4 C5 112.5(9) . . ?
C4 C5 C6 102.0(8) . . ?
C4 C5 C38 127.4(10) . . ?
C6 C5 C38 130.6(10) . . ?
N3 C6 C5 112.9(8) . . ?
N6 C7 C8 111.8(8) . . ?
C7 C8 C9 103.3(8) . . ?
C7 C8 C39 127.5(9) . . ?
C9 C8 C39 129.2(9) . . ?
N5 C9 C8 110.6(8) . . ?
N8 C10 C11 112.1(9) . . ?
C12 C11 C10 103.2(9) . . ?
C12 C11 C40 130.7(10) . . ?
C10 C11 C40 126.1(10) . . ?
N7 C12 C11 111.6(9) . . ?
N10 C13 C14 111.6(9) . . ?
C15 C14 C13 103.1(9) . . ?
C15 C14 C41 130.1(11) . . ?
C13 C14 C41 126.8(10) . . ?
N9 C15 C14 111.5(10) . . ?
N12 C16 C17 109.4(8) . . ?
C18 C17 C16 105.0(9) . . ?
C18 C17 C42 127.7(11) . . ?
C16 C17 C42 127.3(10) . . ?
N11 C18 C17 110.4(9) . . ?
N14 C19 C20 109.6(8) . . ?
C19 C20 C21 105.0(8) . . ?
C19 C20 C43 126.1(10) . . ?
C21 C20 C43 128.8(9) . . ?
N13 C21 C20 110.3(9) . . ?
N16 C22 C23 112.0(8) . . ?
C22 C23 C24 102.7(9) . . ?
C22 C23 C44 129.5(9) . . ?
C24 C23 C44 127.9(9) . . ?
N15 C24 C23 110.7(8) . . ?
N18 C25 C26 112.3(9) . . ?
C25 C26 C27 102.2(8) . . ?
C25 C26 C45 130.5(10) . . ?
C27 C26 C45 127.3(10) . . ?
N17 C27 C26 111.4(9) . . ?
N20 C28 C29 111.9(8) . . ?
C30 C29 C28 102.5(9) . . ?
C30 C29 C46 128.5(10) . . ?
C28 C29 C46 128.9(10) . . ?
N19 C30 C29 112.3(9) . . ?
N22 C31 C32 111.4(8) . . ?
C31 C32 C33 103.4(9) . . ?
C31 C32 C47 126.5(10) . . ?
C33 C32 C47 130.1(10) . . ?
N21 C33 C32 112.1(9) . . ?
N24 C34 C35 109.4(8) . . ?
C36 C35 C34 103.6(7) . . ?
C36 C35 C48 130.5(9) . . ?
C34 C35 C48 125.9(9) . . ?
N23 C36 C35 111.5(8) . . ?
O6 O5 O7 80(3) . . ?

loop_
_geom_bond_atom_site_label_1
_geom_bond_atom_site_label_2
_geom_bond_distance
_geom_bond_site_symmetry_2
_geom_bond_publ_flag
Fe1 N3 2.044(7) . ?
Fe1 O4 2.045(5) . ?
Fe1 O1 2.048(5) . ?
Fe1 O3 2.063(5) . ?
Fe1 N5 2.066(7) . ?
Fe1 N1 2.068(6) . ?
Fe2 O4 2.037(5) . ?
Fe2 O1 2.039(5) . ?
Fe2 O2 2.044(5) . ?
Fe2 N9 2.059(6) . ?
Fe2 N7 2.066(7) . ?
Fe2 N11 2.080(7) . ?
Fe3 O2 2.045(5) . ?
Fe3 O4 2.046(5) . ?
Fe3 O3 2.053(5) . ?
Fe3 N13 2.055(7) . ?
Fe3 N17 2.061(7) . ?
Fe3 N15 2.067(7) . ?
Fe4 O3 2.028(5) . ?
Fe4 O2 2.045(5) . ?
Fe4 N21 2.055(7) . ?
Fe4 N23 2.061(6) . ?
Fe4 N19 2.061(6) . ?
Fe4 O1 2.066(5) . ?
Fe5 O1 1.952(4) . ?
Fe5 N2 2.005(7) . ?
Fe5 N8 2.018(7) . ?
Fe5 N20 2.024(7) . ?
Fe5 Cl1 2.291(2) . ?
Fe6 O2 1.954(5) . ?
Fe6 N10 2.022(7) . ?
Fe6 N22 2.026(7) . ?
Fe6 N14 2.034(6) . ?
Fe6 Cl2 2.286(3) . ?
Fe7 O3 1.950(5) . ?
Fe7 N16 2.008(7) . ?
Fe7 N4 2.014(7) . ?
Fe7 N24 2.032(6) . ?
Fe7 Cl3 2.286(2) . ?
Fe8 O4 1.970(5) . ?
Fe8 N6 2.002(7) . ?
Fe8 N18 2.003(7) . ?
Fe8 N12 2.009(7) . ?
Fe8 Cl4 2.284(2) . ?
N1 C3 1.320(9) . ?
N1 N2 1.364(8) . ?
N2 C1 1.338(9) . ?
N3 C6 1.335(9) . ?
N3 N4 1.395(8) . ?
N4 C4 1.339(9) . ?
N5 C9 1.329(9) . ?
N5 N6 1.387(8) . ?
N6 C7 1.347(10) . ?
N7 C12 1.343(9) . ?
N7 N8 1.378(8) . ?
N8 C10 1.340(10) . ?
N9 C15 1.333(9) . ?
N9 N10 1.387(8) . ?
N10 C13 1.335(10) . ?
N11 C18 1.341(10) . ?
N11 N12 1.382(8) . ?
N12 C16 1.334(9) . ?
N13 C21 1.319(9) . ?
N13 N14 1.374(8) . ?
N14 C19 1.343(9) . ?
N15 C24 1.332(9) . ?
N15 N16 1.372(8) . ?
N16 C22 1.356(9) . ?
N17 C27 1.325(9) . ?
N17 N18 1.382(8) . ?
N18 C25 1.320(9) . ?
N19 C30 1.350(9) . ?
N19 N20 1.372(8) . ?
N20 C28 1.344(9) . ?
N21 C33 1.346(9) . ?
N21 N22 1.382(8) . ?
N22 C31 1.343(9) . ?
N23 C36 1.329(9) . ?
N23 N24 1.361(8) . ?
N24 C34 1.355(9) . ?
C1 C2 1.339(11) . ?
C2 C3 1.398(11) . ?
C2 C37 1.515(11) . ?
C4 C5 1.375(11) . ?
C5 C6 1.387(11) . ?
C5 C38 1.490(11) . ?
C7 C8 1.370(11) . ?
C8 C9 1.406(10) . ?
C8 C39 1.501(11) . ?
C10 C11 1.368(11) . ?
C11 C12 1.367(11) . ?
C11 C40 1.539(12) . ?
C13 C14 1.386(12) . ?
C14 C15 1.375(12) . ?
C14 C41 1.518(12) . ?
C16 C17 1.391(12) . ?
C17 C18 1.374(11) . ?
C17 C42 1.500(12) . ?
C19 C20 1.364(11) . ?
C20 C21 1.379(12) . ?
C20 C43 1.541(11) . ?
C22 C23 1.364(11) . ?
C23 C24 1.414(11) . ?
C23 C44 1.517(11) . ?
C25 C26 1.377(11) . ?
C26 C27 1.392(11) . ?
C26 C45 1.504(11) . ?
C28 C29 1.385(11) . ?
C29 C30 1.367(11) . ?
C29 C46 1.495(11) . ?
C31 C32 1.367(10) . ?
C32 C33 1.373(11) . ?
C32 C47 1.510(12) . ?
C34 C35 1.393(10) . ?
C35 C36 1.379(10) . ?
C35 C48 1.532(10) . ?
O7 O5 1.49(4) . ?
O6 O5 1.46(5) . ?
